data_4071926
loop_
_publ_author_name
'Cordiner, Richard L.'
'Hill, Anthony F.'
'Wagler, J\"org'

_publ_section_title
;
 Reactions of [Mo(&#xE5FC;CBr)(CO)2{HB(pzMe2)3}] (pz = pyrazol-1-yl) with
 Amines: Synthesis of Amino, Pyridinium, and Thiolato Carbyne Complexes
;
_journal_issue 17
_journal_name_full Organometallics
_journal_page_first 4532
_journal_paper_doi 10.1021/om8004756
_journal_volume 27
_journal_year 2008
_chemical_formula_moiety '2(C22 H32 B Mo N7 O2), C4 H10 O'
_chemical_formula_sum 'C48 H74 B2 Mo2 N14 O5'
_chemical_formula_weight 1140.71
_chemical_name_systematic
;
 ?
;
_space_group_IT_number 14
_symmetry_cell_setting monoclinic
_symmetry_space_group_name_Hall '-P 2ybc'
_symmetry_space_group_name_H-M 'P 1 21/c 1'
_atom_sites_solution_hydrogens geom
_atom_sites_solution_primary direct
_atom_sites_solution_secondary difmap
_audit_creation_method SHELXL-97
_cell_angle_alpha 90.00
_cell_angle_beta 101.0630(10)
_cell_angle_gamma 90.00
_cell_formula_units_Z 2
_cell_length_a 8.05300(10)
_cell_length_b 17.1793(3)
_cell_length_c 19.9944(4)
_cell_measurement_reflns_used 78662
_cell_measurement_temperature 100(2)
_cell_measurement_theta_max 27.878
_cell_measurement_theta_min 2.546
_cell_volume 2714.72(8)
_computing_cell_refinement DENZO-SMN
_computing_data_collection 'Nonius Collect'
_computing_data_reduction Scalepack
_computing_molecular_graphics 'ORTEP32 for windows (Farugia)'
_computing_publication_material 'Ciftab (Sheldrick, 1997)'
_computing_structure_refinement 'SHELXL-97 (Sheldrick, 1997)'
_computing_structure_solution 'SHELXS-97 (Sheldrick, 1990)'
_diffrn_ambient_temperature 100(2)
_diffrn_measured_fraction_theta_full 0.999
_diffrn_measured_fraction_theta_max 0.999
_diffrn_measurement_device_type 'Nonius Kappa CCD area detector'
_diffrn_measurement_method 'phi and omega scans'
_diffrn_radiation_monochromator graphite
_diffrn_radiation_source 'fine-focus sealed tube'
_diffrn_radiation_type MoK\a
_diffrn_radiation_wavelength 0.71073
_diffrn_reflns_av_R_equivalents 0.0606
_diffrn_reflns_av_sigmaI/netI 0.0358
_diffrn_reflns_limit_h_max 10
_diffrn_reflns_limit_h_min -10
_diffrn_reflns_limit_k_max 22
_diffrn_reflns_limit_k_min -22
_diffrn_reflns_limit_l_max 25
_diffrn_reflns_limit_l_min -25
_diffrn_reflns_number 43307
_diffrn_reflns_theta_full 27.50
_diffrn_reflns_theta_max 27.50
_diffrn_reflns_theta_min 2.58
_exptl_absorpt_coefficient_mu 0.519
_exptl_absorpt_correction_T_max 0.973
_exptl_absorpt_correction_T_min 0.738
_exptl_absorpt_correction_type multi-scan
_exptl_absorpt_process_details SORTAV
_exptl_crystal_colour yellow
_exptl_crystal_density_diffrn 1.396
_exptl_crystal_density_method 'not measured'
_exptl_crystal_description needle
_exptl_crystal_F_000 1188
_exptl_crystal_size_max 0.29
_exptl_crystal_size_mid 0.07
_exptl_crystal_size_min 0.06
_refine_diff_density_max 0.843
_refine_diff_density_min -0.668
_refine_diff_density_rms 0.074
_refine_ls_extinction_method none
_refine_ls_goodness_of_fit_ref 1.074
_refine_ls_hydrogen_treatment constr
_refine_ls_matrix_type full
_refine_ls_number_parameters 345
_refine_ls_number_reflns 6241
_refine_ls_number_restraints 0
_refine_ls_restrained_S_all 1.074
_refine_ls_R_factor_all 0.0533
_refine_ls_R_factor_gt 0.0391
_refine_ls_shift/su_max 0.000
_refine_ls_shift/su_mean 0.000
_refine_ls_structure_factor_coef Fsqd
_refine_ls_weighting_details 'calc w=1/[\s^2^(Fo^2^)+(0.0232P)^2^+4.6519P] where P=(Fo^2^+2Fc^2^)/3'
_refine_ls_weighting_scheme calc
_refine_ls_wR_factor_gt 0.0840
_refine_ls_wR_factor_ref 0.0876
_reflns_number_gt 5198
_reflns_number_total 6241
_reflns_threshold_expression >2sigma(I)
_cod_data_source_file om8004756_si_002.cif
_cod_data_source_block rc01701new
_cod_original_sg_symbol_Hall -P2ybc
_cod_original_sg_symbol_H-M P21/c
_cod_database_code 4071926

loop_
_symmetry_equiv_pos_as_xyz
'x, y, z'
'-x, y+1/2, -z+1/2'
'-x, -y, -z'
'x, -y-1/2, z-1/2'

loop_
_atom_site_label
_atom_site_type_symbol
_atom_site_fract_x
_atom_site_fract_y
_atom_site_fract_z
_atom_site_U_iso_or_equiv
_atom_site_adp_type
_atom_site_occupancy
_atom_site_symmetry_multiplicity
_atom_site_calc_flag
_atom_site_refinement_flags
Mo1 Mo 0.26912(3) 0.697501(13) 0.201620(11) 0.01972(7) Uani 1 1 d .
O1 O 0.0348(3) 0.61623(12) 0.28721(11) 0.0381(5) Uani 1 1 d .
O2 O 0.4887(3) 0.72281(14) 0.34737(12) 0.0544(7) Uani 1 1 d .
N1 N 0.1440(3) 0.81712(12) 0.19968(11) 0.0202(4) Uani 1 1 d .
N2 N 0.1099(3) 0.85830(12) 0.13946(11) 0.0205(4) Uani 1 1 d .
N3 N 0.4291(3) 0.76279(14) 0.14011(12) 0.0280(5) Uani 1 1 d .
N4 N 0.3537(3) 0.81050(14) 0.08735(12) 0.0290(5) Uani 1 1 d .
N5 N 0.0932(3) 0.68698(13) 0.10062(11) 0.0261(5) Uani 1 1 d .
N6 N 0.0683(3) 0.74842(13) 0.05565(11) 0.0257(5) Uani 1 1 d .
N7 N 0.4866(3) 0.54309(15) 0.22253(14) 0.0370(6) Uani 1 1 d .
B1 B 0.1625(4) 0.82544(19) 0.07440(16) 0.0254(7) Uani 1 1 d .
H1 H 0.1312 0.8634 0.0361 0.030 Uiso 1 1 calc R
C1 C 0.0865(4) 0.83123(17) 0.31668(14) 0.0338(7) Uani 1 1 d .
H1A H 0.0377 0.7790 0.3168 0.051 Uiso 1 1 d R
H1B H 0.0237 0.8673 0.3405 0.051 Uiso 1 1 d R
H1C H 0.2053 0.8299 0.3399 0.051 Uiso 1 1 d R
C2 C 0.0757(3) 0.85779(15) 0.24497(13) 0.0233(5) Uani 1 1 d .
C3 C -0.0043(4) 0.92430(15) 0.21380(14) 0.0270(6) Uani 1 1 d .
H3 H -0.0633 0.9627 0.2342 0.032 Uiso 1 1 calc R
C4 C 0.0197(3) 0.92276(15) 0.14742(13) 0.0224(5) Uani 1 1 d .
C5 C -0.0416(4) 0.97954(16) 0.09097(14) 0.0307(6) Uani 1 1 d .
H5A H -0.0967 1.0236 0.1089 0.046 Uiso 1 1 d R
H5B H -0.1227 0.9537 0.0550 0.046 Uiso 1 1 d R
H5C H 0.0548 0.9984 0.0721 0.046 Uiso 1 1 d R
C6 C 0.7157(4) 0.7142(2) 0.19015(18) 0.0394(8) Uani 1 1 d .
H6A H 0.7001 0.7271 0.2363 0.059 Uiso 1 1 d R
H6B H 0.8322 0.7260 0.1858 0.059 Uiso 1 1 d R
H6C H 0.6933 0.6587 0.1815 0.059 Uiso 1 1 d R
C7 C 0.5943(4) 0.76176(18) 0.13888(17) 0.0358(7) Uani 1 1 d .
C8 C 0.6259(4) 0.80755(19) 0.08448(19) 0.0413(8) Uani 1 1 d .
H8 H 0.7322 0.8165 0.0719 0.050 Uiso 1 1 calc R
C9 C 0.4718(4) 0.83667(18) 0.05313(17) 0.0360(7) Uani 1 1 d .
C10 C 0.4312(5) 0.8878(2) -0.00855(18) 0.0464(9) Uani 1 1 d .
H10A H 0.3516 0.8608 -0.0443 0.070 Uiso 1 1 d R
H10B H 0.5353 0.8996 -0.0251 0.070 Uiso 1 1 d R
H10C H 0.3799 0.9363 0.0034 0.070 Uiso 1 1 d R
C11 C -0.0104(5) 0.55133(18) 0.10424(19) 0.0525(10) Uani 1 1 d .
H11A H 0.1043 0.5346 0.1250 0.079 Uiso 1 1 d R
H11B H -0.0617 0.5128 0.0704 0.079 Uiso 1 1 d R
H11C H -0.0789 0.5561 0.1396 0.079 Uiso 1 1 d R
C12 C -0.0024(4) 0.62851(17) 0.07017(16) 0.0391(8) Uani 1 1 d .
C13 C -0.0886(5) 0.65186(19) 0.00616(17) 0.0455(9) Uani 1 1 d .
H13 H -0.1644 0.6214 -0.0256 0.055 Uiso 1 1 calc R
C14 C -0.0419(4) 0.72805(18) -0.00190(14) 0.0321(7) Uani 1 1 d .
C15 C -0.0972(4) 0.78345(19) -0.05974(15) 0.0410(8) Uani 1 1 d .
H15A H -0.1486 0.8295 -0.0431 0.062 Uiso 1 1 d R
H15B H -0.1802 0.7579 -0.0952 0.062 Uiso 1 1 d R
H15C H 0.0011 0.7992 -0.0788 0.062 Uiso 1 1 d R
C16 C 0.1173(3) 0.64612(15) 0.25376(15) 0.0264(6) Uani 1 1 d .
C17 C 0.4111(4) 0.71678(16) 0.29285(16) 0.0325(7) Uani 1 1 d .
C18 C 0.3903(4) 0.60521(17) 0.20903(15) 0.0289(6) Uani 1 1 d .
C19 C 0.6092(5) 0.5361(2) 0.2867(2) 0.0540(10) Uani 1 1 d .
H19A H 0.6631 0.5874 0.2986 0.065 Uiso 1 1 calc R
H19B H 0.6989 0.4990 0.2805 0.065 Uiso 1 1 calc R
C20 C 0.5305(6) 0.5094(2) 0.34344(18) 0.0626(12) Uani 1 1 d .
H20A H 0.4371 0.5443 0.3481 0.094 Uiso 1 1 d R
H20B H 0.6150 0.5097 0.3858 0.094 Uiso 1 1 d R
H20C H 0.4870 0.4564 0.3341 0.094 Uiso 1 1 d R
C21 C 0.4784(7) 0.4794(3) 0.1737(2) 0.0746(15) Uani 1 1 d .
H21A H 0.5944 0.4687 0.1665 0.089 Uiso 1 1 calc R
H21B H 0.4107 0.4969 0.1297 0.089 Uiso 1 1 calc R
C22 C 0.4056(7) 0.4062(2) 0.1932(2) 0.0805(16) Uani 1 1 d .
H22A H 0.4795 0.3844 0.2335 0.121 Uiso 1 1 d R
H22B H 0.3953 0.3690 0.1554 0.121 Uiso 1 1 d R
H22C H 0.2934 0.4163 0.2035 0.121 Uiso 1 1 d R
C23 C 0.5787(9) 0.3522(4) 0.0049(4) 0.0343(15) Uani 0.50 1 d P
H23A H 0.5150 0.3361 0.0397 0.051 Uiso 0.50 1 calc PR
H23B H 0.6816 0.3206 0.0090 0.051 Uiso 0.50 1 calc PR
H23C H 0.5086 0.3448 -0.0405 0.051 Uiso 0.50 1 calc PR
C24 C 0.6252(8) 0.4350(4) 0.0145(3) 0.0315(13) Uani 0.50 1 d P
H24A H 0.6908 0.4429 0.0612 0.038 Uiso 0.50 1 calc PR
H24B H 0.6978 0.4500 -0.0181 0.038 Uiso 0.50 1 calc PR
O3 O 0.4782(6) 0.4829(2) 0.0043(3) 0.0257(11) Uani 0.50 1 d P
C25 C 0.5182(8) 0.5627(4) 0.0140(4) 0.0369(15) Uani 0.50 1 d P
H25A H 0.5944 0.5787 -0.0170 0.044 Uiso 0.50 1 calc PR
H25B H 0.5778 0.5715 0.0614 0.044 Uiso 0.50 1 calc PR
C26 C 0.3598(11) 0.6107(5) -0.0003(4) 0.0405(17) Uani 0.50 1 d P
H26A H 0.3050 0.6046 -0.0482 0.061 Uiso 0.50 1 calc PR
H26B H 0.3884 0.6656 0.0090 0.061 Uiso 0.50 1 calc PR
H26C H 0.2826 0.5934 0.0291 0.061 Uiso 0.50 1 calc PR

loop_
_atom_site_aniso_label
_atom_site_aniso_U_11
_atom_site_aniso_U_22
_atom_site_aniso_U_33
_atom_site_aniso_U_23
_atom_site_aniso_U_13
_atom_site_aniso_U_12
Mo1 0.01777(11) 0.01790(11) 0.02295(12) 0.00356(9) 0.00252(8) 0.00105(9)
O1 0.0451(13) 0.0262(11) 0.0477(13) 0.0120(10) 0.0203(11) -0.0004(9)
O2 0.0713(18) 0.0346(13) 0.0419(14) 0.0032(11) -0.0279(13) -0.0041(12)
N1 0.0214(10) 0.0196(11) 0.0194(10) 0.0045(8) 0.0030(8) -0.0005(8)
N2 0.0208(11) 0.0194(11) 0.0206(11) 0.0036(9) 0.0025(9) 0.0008(9)
N3 0.0225(12) 0.0276(13) 0.0353(13) 0.0138(10) 0.0094(10) 0.0068(10)
N4 0.0242(12) 0.0301(13) 0.0346(13) 0.0123(11) 0.0108(10) 0.0079(10)
N5 0.0313(12) 0.0230(12) 0.0222(11) -0.0023(9) 0.0006(9) 0.0069(10)
N6 0.0288(12) 0.0261(12) 0.0216(11) -0.0006(9) 0.0033(9) 0.0108(10)
N7 0.0388(15) 0.0325(14) 0.0401(15) 0.0092(12) 0.0087(12) 0.0152(12)
B1 0.0263(15) 0.0287(16) 0.0224(15) 0.0077(12) 0.0082(12) 0.0073(13)
C1 0.054(2) 0.0254(14) 0.0226(14) 0.0000(12) 0.0098(14) 0.0050(14)
C2 0.0311(14) 0.0175(12) 0.0210(13) -0.0003(10) 0.0041(11) -0.0029(11)
C3 0.0411(16) 0.0169(13) 0.0234(13) -0.0028(10) 0.0073(12) 0.0035(11)
C4 0.0265(13) 0.0160(12) 0.0243(13) 0.0007(10) 0.0039(11) 0.0006(10)
C5 0.0443(17) 0.0204(14) 0.0257(14) 0.0017(11) 0.0028(13) 0.0072(12)
C6 0.0141(12) 0.045(2) 0.055(2) 0.0031(15) -0.0020(13) 0.0141(12)
C7 0.0252(15) 0.0321(17) 0.052(2) 0.0119(14) 0.0134(14) 0.0040(12)
C8 0.0297(15) 0.0374(17) 0.063(2) 0.0170(16) 0.0237(15) 0.0073(14)
C9 0.0357(17) 0.0334(16) 0.0450(19) 0.0149(14) 0.0230(14) 0.0085(13)
C10 0.052(2) 0.0432(19) 0.054(2) 0.0249(16) 0.0344(18) 0.0167(16)
C11 0.076(3) 0.0202(16) 0.048(2) -0.0065(14) -0.0217(19) -0.0002(16)
C12 0.052(2) 0.0217(15) 0.0372(17) -0.0074(13) -0.0085(15) 0.0066(14)
C13 0.061(2) 0.0319(18) 0.0340(17) -0.0129(14) -0.0158(16) 0.0138(16)
C14 0.0386(17) 0.0332(16) 0.0216(14) -0.0077(12) -0.0014(12) 0.0170(13)
C15 0.052(2) 0.0455(19) 0.0223(15) -0.0036(13) -0.0020(14) 0.0207(16)
C16 0.0263(14) 0.0155(12) 0.0348(15) 0.0002(11) -0.0006(12) 0.0025(11)
C17 0.0343(16) 0.0207(14) 0.0376(17) 0.0062(12) -0.0054(13) -0.0028(12)
C18 0.0260(14) 0.0300(15) 0.0308(15) 0.0043(12) 0.0057(12) 0.0029(12)
C19 0.0365(19) 0.048(2) 0.071(3) 0.0190(19) -0.0043(18) 0.0127(16)
C20 0.104(4) 0.049(2) 0.0336(19) 0.0007(17) 0.011(2) 0.025(2)
C21 0.118(4) 0.065(3) 0.043(2) 0.003(2) 0.021(2) 0.063(3)
C22 0.103(4) 0.043(2) 0.079(3) -0.026(2) -0.022(3) 0.030(2)
C23 0.033(4) 0.035(4) 0.034(4) -0.009(3) 0.007(3) 0.007(3)
C24 0.028(3) 0.035(4) 0.033(3) 0.000(3) 0.007(3) -0.001(3)
O3 0.022(3) 0.021(4) 0.034(2) -0.009(3) 0.0048(19) -0.006(2)
C25 0.031(4) 0.030(4) 0.045(4) 0.000(3) -0.003(3) -0.011(3)
C26 0.050(5) 0.024(4) 0.047(4) -0.011(4) 0.006(4) 0.002(4)

loop_
_atom_type_symbol
_atom_type_description
_atom_type_scat_dispersion_real
_atom_type_scat_dispersion_imag
_atom_type_scat_source
C C 0.0033 0.0016 'International Tables Vol C Tables 4.2.6.8 and 6.1.1.4'
H H 0.0000 0.0000 'International Tables Vol C Tables 4.2.6.8 and 6.1.1.4'
N N 0.0061 0.0033 'International Tables Vol C Tables 4.2.6.8 and 6.1.1.4'
O O 0.0106 0.0060 'International Tables Vol C Tables 4.2.6.8 and 6.1.1.4'
B B 0.0013 0.0007 'International Tables Vol C Tables 4.2.6.8 and 6.1.1.4'
Mo Mo -1.6832 0.6857 'International Tables Vol C Tables 4.2.6.8 and 6.1.1.4'

loop_
_geom_angle_atom_site_label_1
_geom_angle_atom_site_label_2
_geom_angle_atom_site_label_3
_geom_angle
C18 Mo1 C16 86.84(12)
C18 Mo1 C17 82.40(12)
C16 Mo1 C17 83.94(12)
C18 Mo1 N5 103.61(11)
C16 Mo1 N5 95.28(10)
C17 Mo1 N5 173.91(10)
C18 Mo1 N3 97.03(10)
C16 Mo1 N3 176.01(9)
C17 Mo1 N3 97.48(11)
N5 Mo1 N3 82.91(9)
C18 Mo1 N1 173.95(11)
C16 Mo1 N1 95.50(9)
C17 Mo1 N1 92.28(10)
N5 Mo1 N1 81.77(8)
N3 Mo1 N1 80.74(8)
C2 N1 N2 106.5(2)
C2 N1 Mo1 133.86(17)
N2 N1 Mo1 119.32(15)
C4 N2 N1 109.8(2)
C4 N2 B1 129.6(2)
N1 N2 B1 120.4(2)
C7 N3 N4 106.7(2)
C7 N3 Mo1 133.01(19)
N4 N3 Mo1 120.03(16)
C9 N4 N3 109.6(2)
C9 N4 B1 129.8(2)
N3 N4 B1 120.6(2)
C12 N5 N6 106.2(2)
C12 N5 Mo1 132.8(2)
N6 N5 Mo1 120.97(17)
C14 N6 N5 110.2(2)
C14 N6 B1 129.9(2)
N5 N6 B1 119.9(2)
C18 N7 C21 121.4(3)
C18 N7 C19 121.1(3)
C21 N7 C19 117.5(3)
N4 B1 N6 109.3(2)
N4 B1 N2 110.3(2)
N6 B1 N2 108.5(2)
N4 B1 H1 109.6
N6 B1 H1 109.6
N2 B1 H1 109.6
C2 C1 H1A 109.5
C2 C1 H1B 109.5
H1A C1 H1B 109.5
C2 C1 H1C 109.5
H1A C1 H1C 109.5
H1B C1 H1C 109.5
N1 C2 C3 109.8(2)
N1 C2 C1 122.2(2)
C3 C2 C1 128.0(2)
C4 C3 C2 106.0(2)
C4 C3 H3 127.0
C2 C3 H3 127.0
N2 C4 C3 107.9(2)
N2 C4 C5 123.4(2)
C3 C4 C5 128.7(2)
C4 C5 H5A 109.5
C4 C5 H5B 109.5
H5A C5 H5B 109.5
C4 C5 H5C 109.5
H5A C5 H5C 109.5
H5B C5 H5C 109.5
C7 C6 H6A 109.5
C7 C6 H6B 109.5
H6A C6 H6B 109.5
C7 C6 H6C 109.5
H6A C6 H6C 109.5
H6B C6 H6C 109.5
N3 C7 C8 109.6(3)
N3 C7 C6 120.7(3)
C8 C7 C6 129.6(3)
C9 C8 C7 106.0(3)
C9 C8 H8 127.0
C7 C8 H8 127.0
N4 C9 C8 108.0(3)
N4 C9 C10 123.2(3)
C8 C9 C10 128.7(3)
C9 C10 H10A 109.5
C9 C10 H10B 109.5
H10A C10 H10B 109.5
C9 C10 H10C 109.5
H10A C10 H10C 109.5
H10B C10 H10C 109.5
C12 C11 H11A 109.5
C12 C11 H11B 109.5
H11A C11 H11B 109.5
C12 C11 H11C 109.4
H11A C11 H11C 109.5
H11B C11 H11C 109.5
N5 C12 C13 110.1(3)
N5 C12 C11 121.9(3)
C13 C12 C11 128.0(3)
C14 C13 C12 106.4(3)
C14 C13 H13 126.8
C12 C13 H13 126.8
N6 C14 C13 107.1(3)
N6 C14 C15 122.7(3)
C13 C14 C15 130.2(3)
C14 C15 H15A 109.5
C14 C15 H15B 109.5
H15A C15 H15B 109.5
C14 C15 H15C 109.5
H15A C15 H15C 109.5
H15B C15 H15C 109.5
O1 C16 Mo1 176.5(3)
O2 C17 Mo1 174.8(3)
N7 C18 Mo1 172.2(3)
N7 C19 C20 112.4(3)
N7 C19 H19A 109.1
C20 C19 H19A 109.1
N7 C19 H19B 109.1
C20 C19 H19B 109.1
H19A C19 H19B 107.8
C19 C20 H20A 109.5
C19 C20 H20B 109.5
H20A C20 H20B 109.5
C19 C20 H20C 109.5
H20A C20 H20C 109.5
H20B C20 H20C 109.5
N7 C21 C22 115.7(3)
N7 C21 H21A 108.4
C22 C21 H21A 108.4
N7 C21 H21B 108.4
C22 C21 H21B 108.4
H21A C21 H21B 107.4
C21 C22 H22A 109.5
C21 C22 H22B 109.5
H22A C22 H22B 109.5
C21 C22 H22C 109.5
H22A C22 H22C 109.5
H22B C22 H22C 109.5
C24 C23 H23A 109.5
C24 C23 H23B 109.5
H23A C23 H23B 109.5
C24 C23 H23C 109.5
H23A C23 H23C 109.5
H23B C23 H23C 109.5
O3 C24 C23 110.8(5)
O3 C24 H24A 109.5
C23 C24 H24A 109.5
O3 C24 H24B 109.5
C23 C24 H24B 109.5
H24A C24 H24B 108.1
C25 O3 C24 112.3(5)
O3 C25 C26 110.2(6)
O3 C25 H25A 109.6
C26 C25 H25A 109.6
O3 C25 H25B 109.6
C26 C25 H25B 109.6
H25A C25 H25B 108.1
C25 C26 H26A 109.5
C25 C26 H26B 109.5
H26A C26 H26B 109.5
C25 C26 H26C 109.5
H26A C26 H26C 109.5
H26B C26 H26C 109.5

loop_
_geom_bond_atom_site_label_1
_geom_bond_atom_site_label_2
_geom_bond_distance
Mo1 C18 1.853(3)
Mo1 C16 1.962(3)
Mo1 C17 1.986(3)
Mo1 N5 2.241(2)
Mo1 N3 2.245(2)
Mo1 N1 2.286(2)
O1 C16 1.151(3)
O2 C17 1.153(4)
N1 C2 1.342(3)
N1 N2 1.378(3)
N2 C4 1.350(3)
N2 B1 1.550(4)
N3 C7 1.335(4)
N3 N4 1.381(3)
N4 C9 1.351(4)
N4 B1 1.534(4)
N5 C12 1.339(4)
N5 N6 1.376(3)
N6 C14 1.358(4)
N6 B1 1.535(4)
N7 C18 1.316(4)
N7 C21 1.458(5)
N7 C19 1.467(4)
B1 H1 1.0000
C1 C2 1.491(4)
C1 H1A 0.9800
C1 H1B 0.9800
C1 H1C 0.9800
C2 C3 1.398(4)
C3 C4 1.378(4)
C3 H3 0.9500
C4 C5 1.502(4)
C5 H5A 0.9800
C5 H5B 0.9800
C5 H5C 0.9800
C6 C7 1.513(4)
C6 H6A 0.9800
C6 H6B 0.9800
C6 H6C 0.9800
C7 C8 1.405(4)
C8 C9 1.373(4)
C8 H8 0.9500
C9 C10 1.498(4)
C10 H10A 0.9800
C10 H10B 0.9800
C10 H10C 0.9800
C11 C12 1.498(4)
C11 H11A 0.9800
C11 H11B 0.9800
C11 H11C 0.9800
C12 C13 1.393(4)
C13 C14 1.380(5)
C13 H13 0.9500
C14 C15 1.498(4)
C15 H15A 0.9800
C15 H15B 0.9800
C15 H15C 0.9800
C19 C20 1.474(5)
C19 H19A 0.9900
C19 H19B 0.9900
C20 H20A 0.9800
C20 H20B 0.9800
C20 H20C 0.9800
C21 C22 1.472(7)
C21 H21A 0.9900
C21 H21B 0.9900
C22 H22A 0.9800
C22 H22B 0.9800
C22 H22C 0.9800
C23 C24 1.474(9)
C23 H23A 0.9800
C23 H23B 0.9800
C23 H23C 0.9800
C24 O3 1.425(9)
C24 H24A 0.9900
C24 H24B 0.9900
O3 C25 1.413(9)
C25 C26 1.500(10)
C25 H25A 0.9900
C25 H25B 0.9900
C26 H26A 0.9800
C26 H26B 0.9800
C26 H26C 0.9800

loop_
_geom_torsion_atom_site_label_1
_geom_torsion_atom_site_label_2
_geom_torsion_atom_site_label_3
_geom_torsion_atom_site_label_4
_geom_torsion
C16 Mo1 N1 C2 37.6(3)
C17 Mo1 N1 C2 -46.5(3)
N5 Mo1 N1 C2 132.2(3)
N3 Mo1 N1 C2 -143.7(3)
C16 Mo1 N1 N2 -134.50(18)
C17 Mo1 N1 N2 141.37(19)
N5 Mo1 N1 N2 -39.95(17)
N3 Mo1 N1 N2 44.16(17)
C2 N1 N2 C4 -0.9(3)
Mo1 N1 N2 C4 173.20(16)
C2 N1 N2 B1 -176.6(2)
Mo1 N1 N2 B1 -2.5(3)
C18 Mo1 N3 C7 -33.6(3)
C17 Mo1 N3 C7 49.6(3)
N5 Mo1 N3 C7 -136.5(3)
N1 Mo1 N3 C7 140.7(3)
C18 Mo1 N3 N4 139.7(2)
C17 Mo1 N3 N4 -137.1(2)
N5 Mo1 N3 N4 36.8(2)
N1 Mo1 N3 N4 -46.0(2)
C7 N3 N4 C9 1.6(3)
Mo1 N3 N4 C9 -173.3(2)
C7 N3 N4 B1 -179.4(3)
Mo1 N3 N4 B1 5.7(3)
C18 Mo1 N5 C12 43.5(3)
C16 Mo1 N5 C12 -44.5(3)
N3 Mo1 N5 C12 139.1(3)
N1 Mo1 N5 C12 -139.3(3)
C18 Mo1 N5 N6 -135.66(19)
C16 Mo1 N5 N6 136.32(19)
N3 Mo1 N5 N6 -40.11(19)
N1 Mo1 N5 N6 41.50(18)
C12 N5 N6 C14 0.1(3)
Mo1 N5 N6 C14 179.50(17)
C12 N5 N6 B1 -179.1(2)
Mo1 N5 N6 B1 0.3(3)
C9 N4 B1 N6 115.7(3)
N3 N4 B1 N6 -63.0(3)
C9 N4 B1 N2 -125.1(3)
N3 N4 B1 N2 56.1(3)
C14 N6 B1 N4 -119.9(3)
N5 N6 B1 N4 59.2(3)
C14 N6 B1 N2 119.9(3)
N5 N6 B1 N2 -61.1(3)
C4 N2 B1 N4 127.7(3)
N1 N2 B1 N4 -57.6(3)
C4 N2 B1 N6 -112.7(3)
N1 N2 B1 N6 62.1(3)
N2 N1 C2 C3 0.9(3)
Mo1 N1 C2 C3 -171.95(19)
N2 N1 C2 C1 179.9(2)
Mo1 N1 C2 C1 7.0(4)
N1 C2 C3 C4 -0.6(3)
C1 C2 C3 C4 -179.5(3)
N1 N2 C4 C3 0.5(3)
B1 N2 C4 C3 175.7(3)
N1 N2 C4 C5 -178.6(2)
B1 N2 C4 C5 -3.4(4)
C2 C3 C4 N2 0.0(3)
C2 C3 C4 C5 179.1(3)
N4 N3 C7 C8 -1.2(4)
Mo1 N3 C7 C8 172.7(2)
N4 N3 C7 C6 -179.6(3)
Mo1 N3 C7 C6 -5.7(5)
N3 C7 C8 C9 0.3(4)
C6 C7 C8 C9 178.6(3)
N3 N4 C9 C8 -1.4(4)
B1 N4 C9 C8 179.7(3)
N3 N4 C9 C10 177.9(3)
B1 N4 C9 C10 -0.9(5)
C7 C8 C9 N4 0.7(4)
C7 C8 C9 C10 -178.6(4)
N6 N5 C12 C13 -0.1(4)
Mo1 N5 C12 C13 -179.3(2)
N6 N5 C12 C11 -179.2(3)
Mo1 N5 C12 C11 1.6(5)
N5 C12 C13 C14 0.0(4)
C11 C12 C13 C14 179.0(4)
N5 N6 C14 C13 -0.1(3)
B1 N6 C14 C13 179.0(3)
N5 N6 C14 C15 178.6(3)
B1 N6 C14 C15 -2.3(5)
C12 C13 C14 N6 0.1(4)
C12 C13 C14 C15 -178.5(3)
C18 N7 C19 C20 82.0(4)
C21 N7 C19 C20 -99.4(4)
C18 N7 C21 C22 -110.8(4)
C19 N7 C21 C22 70.6(5)
C23 C24 O3 C25 179.3(5)
C24 O3 C25 C26 177.6(6)
